data_7237010
loop_
_publ_author_name
'Liu, Xiang-Yang'
'Tang, Xun'
'Zhao, Yue'
'Zhao, Danli'
'Fan, Jian'
'Liao, Liang-Sheng'

_publ_section_title
;
 Spirobi[dibenzo[b,e][1,4]azasiline]: a novel platform for host materials
 in highly efficient organic light-emitting diodes
;
_journal_issue 5
_journal_name_full 'Journal of Materials Chemistry C'
_journal_page_first 1023
_journal_paper_doi 10.1039/C7TC05031C
_journal_volume 6
_journal_year 2018
_chemical_formula_sum 'C40 H34 N2 O2 Si'
_chemical_formula_weight 602.78
_space_group_crystal_system triclinic
_space_group_IT_number 2
_space_group_name_Hall '-P 1'
_space_group_name_H-M_alt 'P -1'
_atom_sites_solution_hydrogens geom
_audit_creation_method SHELXL-2016/6
_audit_update_record
;
2017-10-25 deposited with the CCDC.
2017-12-27 downloaded from the CCDC.
;
_cell_angle_alpha 108.204(2)
_cell_angle_beta 104.384(2)
_cell_angle_gamma 104.602(2)
_cell_formula_units_Z 2
_cell_length_a 9.8552(5)
_cell_length_b 13.7602(7)
_cell_length_c 14.3746(9)
_cell_measurement_reflns_used 3850
_cell_measurement_temperature 153(2)
_cell_measurement_theta_max 26.20
_cell_measurement_theta_min 2.29
_cell_volume 1674.62(17)
_computing_cell_refinement 'Bruker SAINT'
_computing_data_collection 'Bruker APEX2'
_computing_data_reduction 'Bruker SAINT'
_computing_molecular_graphics 'Bruker SHELXTL'
_computing_publication_material 'Bruker SHELXTL'
_computing_structure_refinement 'SHELXL-2016/6 (Sheldrick, 2016)'
_computing_structure_solution 'SHELXT 2014/5 (Sheldrick, 2014)'
_diffrn_ambient_temperature 153(2)
_diffrn_measured_fraction_theta_full 0.995
_diffrn_measured_fraction_theta_max 0.995
_diffrn_measurement_device_type 'Bruker APEX-II CCD'
_diffrn_measurement_method '\f and \w scans'
_diffrn_radiation_type MoK\a
_diffrn_radiation_wavelength 0.71073
_diffrn_reflns_av_R_equivalents 0.0426
_diffrn_reflns_av_unetI/netI 0.0652
_diffrn_reflns_Laue_measured_fraction_full 0.995
_diffrn_reflns_Laue_measured_fraction_max 0.995
_diffrn_reflns_limit_h_max 11
_diffrn_reflns_limit_h_min -11
_diffrn_reflns_limit_k_max 16
_diffrn_reflns_limit_k_min -16
_diffrn_reflns_limit_l_max 11
_diffrn_reflns_limit_l_min -17
_diffrn_reflns_number 12386
_diffrn_reflns_point_group_measured_fraction_full 0.995
_diffrn_reflns_point_group_measured_fraction_max 0.995
_diffrn_reflns_theta_full 25.006
_diffrn_reflns_theta_max 25.006
_diffrn_reflns_theta_min 2.274
_exptl_absorpt_coefficient_mu 0.107
_exptl_crystal_density_diffrn 1.195
_exptl_crystal_F_000 636
_exptl_crystal_size_max 0.220
_exptl_crystal_size_mid 0.190
_exptl_crystal_size_min 0.180
_refine_diff_density_max 0.248
_refine_diff_density_min -0.272
_refine_diff_density_rms 0.047
_refine_ls_extinction_method none
_refine_ls_goodness_of_fit_ref 1.032
_refine_ls_hydrogen_treatment constr
_refine_ls_matrix_type full
_refine_ls_number_parameters 408
_refine_ls_number_reflns 5880
_refine_ls_number_restraints 0
_refine_ls_restrained_S_all 1.032
_refine_ls_R_factor_all 0.0802
_refine_ls_R_factor_gt 0.0495
_refine_ls_shift/su_max 0.000
_refine_ls_shift/su_mean 0.000
_refine_ls_structure_factor_coef Fsqd
_refine_ls_weighting_details 'w=1/[\s^2^(Fo^2^)+(0.0576P)^2^+0.4928P] where P=(Fo^2^+2Fc^2^)/3'
_refine_ls_weighting_scheme calc
_refine_ls_wR_factor_gt 0.1168
_refine_ls_wR_factor_ref 0.1311
_reflns_Friedel_coverage 0.000
_reflns_number_gt 4167
_reflns_number_total 5880
_reflns_threshold_expression 'I > 2\s(I)'
_cod_data_source_file c7tc05031c2.cif
_cod_data_source_block 20170913hj_si_0m_a_sq
_cod_original_cell_volume 1674.62(16)
_cod_database_code 7237010
_shelx_shelxl_version_number 2016/6
_shelx_space_group_comment
;
The symmetry employed for this shelxl refinement is uniquely defined
by the following loop, which should always be used as a source of
symmetry information in preference to the above space-group names.
They are only intended as comments.
;
_shelx_estimated_absorpt_t_min 0.977
_shelx_estimated_absorpt_t_max 0.981

loop_
_space_group_symop_operation_xyz
'x, y, z'
'-x, -y, -z'

loop_
_atom_site_label
_atom_site_type_symbol
_atom_site_fract_x
_atom_site_fract_y
_atom_site_fract_z
_atom_site_U_iso_or_equiv
_atom_site_adp_type
_atom_site_occupancy
_atom_site_site_symmetry_order
_atom_site_calc_flag
_atom_site_refinement_flags_posn
_atom_site_refinement_flags_adp
C1 C 1.2465(3) 1.0518(2) 0.9752(2) 0.0516(8) Uani 1 1 d . .
H1A H 1.242797 1.052393 0.906579 0.077 Uiso 1 1 calc R U
H1B H 1.350520 1.087418 1.024254 0.077 Uiso 1 1 calc R U
H1C H 1.185090 1.091497 1.001637 0.077 Uiso 1 1 calc R U
C2 C 1.0481(3) 0.8777(2) 0.89334(19) 0.0363(6) Uani 1 1 d . .
C3 C 0.9595(3) 0.9114(2) 0.8292(2) 0.0358(6) Uani 1 1 d . .
H3 H 0.995168 0.983894 0.832982 0.043 Uiso 1 1 calc R U
C4 C 0.8180(3) 0.83894(19) 0.7591(2) 0.0341(6) Uani 1 1 d . .
H4 H 0.758160 0.862756 0.714699 0.041 Uiso 1 1 calc R U
C5 C 0.7617(3) 0.73307(19) 0.75203(18) 0.0308(6) Uani 1 1 d . .
C6 C 0.8539(3) 0.6998(2) 0.8154(2) 0.0378(6) Uani 1 1 d . .
H6 H 0.819480 0.626671 0.810398 0.045 Uiso 1 1 calc R U
C7 C 0.9945(3) 0.7708(2) 0.8854(2) 0.0419(7) Uani 1 1 d . .
H7 H 1.055322 0.746468 0.928605 0.050 Uiso 1 1 calc R U
C8 C 0.6066(3) 0.65311(19) 0.67809(19) 0.0333(6) Uani 1 1 d . .
H8A H 0.614868 0.582103 0.641274 0.040 Uiso 1 1 calc R U
H8B H 0.543502 0.640897 0.720256 0.040 Uiso 1 1 calc R U
C9 C 0.4383(3) 0.74803(17) 0.62544(18) 0.0267(5) Uani 1 1 d . .
C10 C 0.4557(3) 0.79818(19) 0.73173(19) 0.0320(6) Uani 1 1 d . .
H10 H 0.528766 0.791299 0.783996 0.038 Uiso 1 1 calc R U
C11 C 0.3677(3) 0.8571(2) 0.7607(2) 0.0387(7) Uani 1 1 d . .
H11 H 0.380154 0.889026 0.832591 0.046 Uiso 1 1 calc R U
C12 C 0.2625(3) 0.8705(2) 0.6876(2) 0.0393(7) Uani 1 1 d . .
H12 H 0.202543 0.911233 0.708263 0.047 Uiso 1 1 calc R U
C13 C 0.2458(3) 0.8233(2) 0.5833(2) 0.0356(6) Uani 1 1 d . .
H13 H 0.174182 0.833126 0.532523 0.043 Uiso 1 1 calc R U
C14 C 0.3314(3) 0.76115(18) 0.54991(19) 0.0277(6) Uani 1 1 d . .
C15 C 0.4671(3) 0.66107(17) 0.41340(18) 0.0260(5) Uani 1 1 d . .
C16 C 0.5095(3) 0.63782(19) 0.32507(19) 0.0313(6) Uani 1 1 d . .
H16 H 0.448538 0.639266 0.263256 0.038 Uiso 1 1 calc R U
C17 C 0.6369(3) 0.6129(2) 0.3247(2) 0.0368(6) Uani 1 1 d . .
H17 H 0.662196 0.596126 0.263418 0.044 Uiso 1 1 calc R U
C18 C 0.7266(3) 0.6128(2) 0.4155(2) 0.0380(7) Uani 1 1 d . .
H18 H 0.814139 0.595429 0.416266 0.046 Uiso 1 1 calc R U
C19 C 0.6912(3) 0.6375(2) 0.5050(2) 0.0341(6) Uani 1 1 d . .
H19 H 0.755185 0.638101 0.566845 0.041 Uiso 1 1 calc R U
C20 C 0.5605(3) 0.66186(18) 0.50536(19) 0.0279(6) Uani 1 1 d . .
C21 C 0.2721(3) 0.77893(18) 0.33279(19) 0.0281(6) Uani 1 1 d . .
C22 C 0.3805(3) 0.88324(19) 0.3683(2) 0.0379(6) Uani 1 1 d . .
H22 H 0.462758 0.908689 0.431734 0.045 Uiso 1 1 calc R U
C23 C 0.3728(3) 0.9509(2) 0.3147(2) 0.0424(7) Uani 1 1 d . .
H23 H 0.448630 1.021005 0.340188 0.051 Uiso 1 1 calc R U
C24 C 0.2513(3) 0.9132(2) 0.2230(2) 0.0375(6) Uani 1 1 d . .
H24 H 0.243681 0.958278 0.185003 0.045 Uiso 1 1 calc R U
C25 C 0.1413(3) 0.81163(19) 0.1858(2) 0.0306(6) Uani 1 1 d . .
H25 H 0.057805 0.788765 0.123646 0.037 Uiso 1 1 calc R U
C26 C 0.1503(3) 0.74095(18) 0.23801(18) 0.0263(5) Uani 1 1 d . .
C27 C 0.0099(3) 0.56511(17) 0.24583(18) 0.0254(5) Uani 1 1 d . .
C28 C -0.1279(3) 0.47740(18) 0.20121(19) 0.0293(6) Uani 1 1 d . .
H28 H -0.199851 0.467939 0.138133 0.035 Uiso 1 1 calc R U
C29 C -0.1606(3) 0.40475(19) 0.2473(2) 0.0326(6) Uani 1 1 d . .
H29 H -0.253692 0.344991 0.214519 0.039 Uiso 1 1 calc R U
C30 C -0.0600(3) 0.4174(2) 0.3406(2) 0.0344(6) Uani 1 1 d . .
H30 H -0.082989 0.367369 0.372322 0.041 Uiso 1 1 calc R U
C31 C 0.0742(3) 0.50458(19) 0.3862(2) 0.0313(6) Uani 1 1 d . .
H31 H 0.142578 0.514664 0.451011 0.038 Uiso 1 1 calc R U
C32 C 0.1144(3) 0.57927(18) 0.34101(18) 0.0255(5) Uani 1 1 d . .
C33 C -0.0577(3) 0.5959(2) 0.08392(18) 0.0314(6) Uani 1 1 d . .
H33A H -0.089639 0.515052 0.052190 0.038 Uiso 1 1 calc R U
H33B H 0.002553 0.624977 0.046280 0.038 Uiso 1 1 calc R U
C34 C -0.1971(3) 0.62625(19) 0.06559(18) 0.0288(6) Uani 1 1 d . .
C35 C -0.3028(3) 0.5807(2) -0.0349(2) 0.0380(6) Uani 1 1 d . .
H35 H -0.291824 0.526307 -0.089433 0.046 Uiso 1 1 calc R U
C36 C -0.4240(3) 0.6137(2) -0.0564(2) 0.0426(7) Uani 1 1 d . .
H36 H -0.494259 0.583610 -0.125913 0.051 Uiso 1 1 calc R U
C37 C -0.4432(3) 0.6906(2) 0.0230(2) 0.0370(6) Uani 1 1 d . .
C38 C -0.3427(3) 0.7333(2) 0.1239(2) 0.0359(6) Uani 1 1 d . .
H38 H -0.356986 0.784475 0.179155 0.043 Uiso 1 1 calc R U
C39 C -0.2195(3) 0.7006(2) 0.14421(19) 0.0326(6) Uani 1 1 d . .
H39 H -0.149612 0.730350 0.213806 0.039 Uiso 1 1 calc R U
C40 C -0.5929(3) 0.7951(3) 0.0723(3) 0.0616(9) Uani 1 1 d . .
H40A H -0.617140 0.760852 0.119313 0.092 Uiso 1 1 calc R U
H40B H -0.677686 0.813503 0.040450 0.092 Uiso 1 1 calc R U
H40C H -0.503777 0.862099 0.112176 0.092 Uiso 1 1 calc R U
N1 N 0.5293(2) 0.68672(15) 0.59927(15) 0.0278(5) Uani 1 1 d . .
N2 N 0.0393(2) 0.63530(15) 0.19351(15) 0.0266(5) Uani 1 1 d . .
O1 O 1.1900(2) 0.94182(16) 0.96501(15) 0.0485(5) Uani 1 1 d . .
O2 O -0.5637(2) 0.72086(18) -0.00808(16) 0.0559(6) Uani 1 1 d . .
Si1 Si 0.29569(7) 0.69422(5) 0.40843(5) 0.02576(18) Uani 1 1 d . .

loop_
_atom_site_aniso_label
_atom_site_aniso_U_11
_atom_site_aniso_U_22
_atom_site_aniso_U_33
_atom_site_aniso_U_23
_atom_site_aniso_U_13
_atom_site_aniso_U_12
C1 0.0392(17) 0.055(2) 0.0432(18) 0.0087(15) 0.0090(15) 0.0085(15)
C2 0.0346(15) 0.0464(17) 0.0265(14) 0.0100(13) 0.0086(12) 0.0202(13)
C3 0.0349(15) 0.0305(14) 0.0396(16) 0.0130(13) 0.0098(13) 0.0125(12)
C4 0.0337(15) 0.0307(14) 0.0361(15) 0.0159(12) 0.0038(12) 0.0139(12)
C5 0.0378(15) 0.0307(14) 0.0264(13) 0.0110(11) 0.0111(12) 0.0174(12)
C6 0.0519(18) 0.0350(15) 0.0327(15) 0.0177(13) 0.0139(14) 0.0213(14)
C7 0.0508(18) 0.0512(18) 0.0323(15) 0.0212(14) 0.0105(14) 0.0309(16)
C8 0.0454(16) 0.0255(13) 0.0328(14) 0.0160(12) 0.0119(13) 0.0152(12)
C9 0.0267(13) 0.0174(12) 0.0301(13) 0.0079(11) 0.0089(11) 0.0016(10)
C10 0.0304(14) 0.0257(13) 0.0287(14) 0.0077(11) 0.0069(12) 0.0000(11)
C11 0.0438(16) 0.0296(14) 0.0338(15) 0.0040(12) 0.0186(14) 0.0052(13)
C12 0.0357(15) 0.0334(15) 0.0447(17) 0.0078(13) 0.0177(14) 0.0128(13)
C13 0.0299(14) 0.0305(14) 0.0413(16) 0.0103(13) 0.0110(13) 0.0097(12)
C14 0.0260(13) 0.0199(12) 0.0314(14) 0.0073(11) 0.0092(11) 0.0040(10)
C15 0.0272(13) 0.0173(12) 0.0282(13) 0.0064(10) 0.0072(11) 0.0057(10)
C16 0.0336(14) 0.0287(13) 0.0316(14) 0.0124(12) 0.0120(12) 0.0104(12)
C17 0.0413(16) 0.0294(14) 0.0385(16) 0.0089(12) 0.0188(13) 0.0122(12)
C18 0.0382(16) 0.0375(15) 0.0419(16) 0.0119(13) 0.0152(13) 0.0234(13)
C19 0.0354(15) 0.0340(14) 0.0331(14) 0.0108(12) 0.0081(12) 0.0198(12)
C20 0.0320(14) 0.0170(12) 0.0305(14) 0.0076(11) 0.0082(12) 0.0072(11)
C21 0.0305(14) 0.0204(12) 0.0310(14) 0.0085(11) 0.0100(12) 0.0086(11)
C22 0.0350(15) 0.0240(14) 0.0410(16) 0.0092(12) 0.0025(13) 0.0046(12)
C23 0.0432(17) 0.0260(14) 0.0511(18) 0.0163(13) 0.0116(15) 0.0056(13)
C24 0.0453(17) 0.0310(14) 0.0447(16) 0.0212(13) 0.0190(14) 0.0168(13)
C25 0.0294(14) 0.0291(14) 0.0339(14) 0.0125(12) 0.0106(12) 0.0122(12)
C26 0.0249(13) 0.0221(12) 0.0333(14) 0.0097(11) 0.0120(11) 0.0109(11)
C27 0.0247(13) 0.0195(12) 0.0329(14) 0.0083(11) 0.0128(11) 0.0096(10)
C28 0.0236(13) 0.0249(13) 0.0335(14) 0.0082(11) 0.0065(11) 0.0072(11)
C29 0.0250(13) 0.0225(13) 0.0407(16) 0.0073(12) 0.0105(12) 0.0008(11)
C30 0.0368(15) 0.0266(14) 0.0388(16) 0.0125(12) 0.0169(13) 0.0072(12)
C31 0.0337(15) 0.0271(13) 0.0334(14) 0.0109(12) 0.0120(12) 0.0126(12)
C32 0.0251(13) 0.0203(12) 0.0284(13) 0.0068(11) 0.0086(11) 0.0085(10)
C33 0.0310(14) 0.0294(14) 0.0301(14) 0.0079(11) 0.0116(12) 0.0091(11)
C34 0.0293(14) 0.0285(13) 0.0262(13) 0.0103(11) 0.0097(11) 0.0077(11)
C35 0.0358(16) 0.0405(16) 0.0275(14) 0.0051(12) 0.0092(12) 0.0101(13)
C36 0.0302(15) 0.0534(18) 0.0271(15) 0.0100(14) -0.0016(12) 0.0071(14)
C37 0.0245(14) 0.0428(16) 0.0403(16) 0.0167(14) 0.0075(12) 0.0107(12)
C38 0.0292(14) 0.0436(16) 0.0340(15) 0.0131(13) 0.0104(12) 0.0156(13)
C39 0.0281(14) 0.0409(15) 0.0243(13) 0.0109(12) 0.0048(11) 0.0125(12)
C40 0.0459(19) 0.089(3) 0.070(2) 0.036(2) 0.0260(17) 0.0442(19)
N1 0.0317(11) 0.0244(11) 0.0264(11) 0.0107(9) 0.0075(9) 0.0106(9)
N2 0.0235(11) 0.0240(11) 0.0277(11) 0.0087(9) 0.0059(9) 0.0061(9)
O1 0.0355(11) 0.0566(13) 0.0411(12) 0.0147(10) 0.0009(9) 0.0156(10)
O2 0.0328(11) 0.0771(15) 0.0515(13) 0.0200(12) 0.0039(10) 0.0281(11)
Si1 0.0243(4) 0.0199(3) 0.0288(4) 0.0078(3) 0.0063(3) 0.0065(3)

loop_
_atom_type_symbol
_atom_type_description
_atom_type_scat_dispersion_real
_atom_type_scat_dispersion_imag
_atom_type_scat_source
C C 0.0033 0.0016 'International Tables Vol C Tables 4.2.6.8 and 6.1.1.4'
H H 0.0000 0.0000 'International Tables Vol C Tables 4.2.6.8 and 6.1.1.4'
N N 0.0061 0.0033 'International Tables Vol C Tables 4.2.6.8 and 6.1.1.4'
O O 0.0106 0.0060 'International Tables Vol C Tables 4.2.6.8 and 6.1.1.4'
Si Si 0.0817 0.0704 'International Tables Vol C Tables 4.2.6.8 and 6.1.1.4'

loop_
_geom_angle_atom_site_label_1
_geom_angle_atom_site_label_2
_geom_angle_atom_site_label_3
_geom_angle
O1 C1 H1A 109.5
O1 C1 H1B 109.5
H1A C1 H1B 109.5
O1 C1 H1C 109.5
H1A C1 H1C 109.5
H1B C1 H1C 109.5
O1 C2 C3 124.8(3)
O1 C2 C7 116.0(2)
C3 C2 C7 119.1(2)
C2 C3 C4 119.8(2)
C2 C3 H3 120.1
C4 C3 H3 120.1
C5 C4 C3 121.8(2)
C5 C4 H4 119.1
C3 C4 H4 119.1
C4 C5 C6 117.6(2)
C4 C5 C8 123.0(2)
C6 C5 C8 119.4(2)
C7 C6 C5 121.2(2)
C7 C6 H6 119.4
C5 C6 H6 119.4
C6 C7 C2 120.5(2)
C6 C7 H7 119.7
C2 C7 H7 119.7
N1 C8 C5 115.59(19)
N1 C8 H8A 108.4
C5 C8 H8A 108.4
N1 C8 H8B 108.4
C5 C8 H8B 108.4
H8A C8 H8B 107.4
C14 C9 C10 118.5(2)
C14 C9 N1 122.7(2)
C10 C9 N1 118.8(2)
C11 C10 C9 120.8(2)
C11 C10 H10 119.6
C9 C10 H10 119.6
C12 C11 C10 121.3(2)
C12 C11 H11 119.3
C10 C11 H11 119.3
C11 C12 C13 118.6(2)
C11 C12 H12 120.7
C13 C12 H12 120.7
C12 C13 C14 122.1(2)
C12 C13 H13 118.9
C14 C13 H13 118.9
C9 C14 C13 118.7(2)
C9 C14 Si1 121.57(17)
C13 C14 Si1 119.68(18)
C16 C15 C20 118.3(2)
C16 C15 Si1 120.03(18)
C20 C15 Si1 121.64(18)
C17 C16 C15 122.4(2)
C17 C16 H16 118.8
C15 C16 H16 118.8
C18 C17 C16 118.5(2)
C18 C17 H17 120.7
C16 C17 H17 120.7
C19 C18 C17 121.2(2)
C19 C18 H18 119.4
C17 C18 H18 119.4
C18 C19 C20 120.5(2)
C18 C19 H19 119.8
C20 C19 H19 119.8
C15 C20 C19 119.2(2)
C15 C20 N1 122.6(2)
C19 C20 N1 118.2(2)
C22 C21 C26 118.5(2)
C22 C21 Si1 119.23(18)
C26 C21 Si1 122.24(17)
C23 C22 C21 122.8(2)
C23 C22 H22 118.6
C21 C22 H22 118.6
C24 C23 C22 117.9(2)
C24 C23 H23 121.0
C22 C23 H23 121.0
C25 C24 C23 121.2(2)
C25 C24 H24 119.4
C23 C24 H24 119.4
C24 C25 C26 121.3(2)
C24 C25 H25 119.4
C26 C25 H25 119.4
C25 C26 N2 119.1(2)
C25 C26 C21 118.2(2)
N2 C26 C21 122.7(2)
C28 C27 C32 118.6(2)
C28 C27 N2 118.7(2)
C32 C27 N2 122.7(2)
C29 C28 C27 121.2(2)
C29 C28 H28 119.4
C27 C28 H28 119.4
C28 C29 C30 121.1(2)
C28 C29 H29 119.5
C30 C29 H29 119.5
C31 C30 C29 118.2(2)
C31 C30 H30 120.9
C29 C30 H30 120.9
C30 C31 C32 122.9(2)
C30 C31 H31 118.5
C32 C31 H31 118.5
C31 C32 C27 118.0(2)
C31 C32 Si1 119.82(18)
C27 C32 Si1 122.12(17)
N2 C33 C34 116.0(2)
N2 C33 H33A 108.3
C34 C33 H33A 108.3
N2 C33 H33B 108.3
C34 C33 H33B 108.3
H33A C33 H33B 107.4
C39 C34 C35 118.6(2)
C39 C34 C33 122.4(2)
C35 C34 C33 118.9(2)
C36 C35 C34 120.5(2)
C36 C35 H35 119.7
C34 C35 H35 119.7
C35 C36 C37 120.1(2)
C35 C36 H36 119.9
C37 C36 H36 119.9
O2 C37 C38 124.8(2)
O2 C37 C36 115.1(2)
C38 C37 C36 120.0(2)
C37 C38 C39 119.2(2)
C37 C38 H38 120.4
C39 C38 H38 120.4
C34 C39 C38 121.4(2)
C34 C39 H39 119.3
C38 C39 H39 119.3
O2 C40 H40A 109.5
O2 C40 H40B 109.5
H40A C40 H40B 109.5
O2 C40 H40C 109.5
H40A C40 H40C 109.5
H40B C40 H40C 109.5
C20 N1 C9 124.91(19)
C20 N1 C8 116.92(19)
C9 N1 C8 118.00(19)
C26 N2 C27 126.03(19)
C26 N2 C33 116.98(19)
C27 N2 C33 116.96(19)
C2 O1 C1 117.0(2)
C37 O2 C40 116.9(2)
C32 Si1 C21 101.30(11)
C32 Si1 C15 117.32(10)
C21 Si1 C15 111.46(11)
C32 Si1 C14 111.19(11)
C21 Si1 C14 115.82(10)
C15 Si1 C14 100.49(11)

loop_
_geom_bond_atom_site_label_1
_geom_bond_atom_site_label_2
_geom_bond_distance
C1 O1 1.421(3)
C1 H1A 0.9800
C1 H1B 0.9800
C1 H1C 0.9800
C2 O1 1.375(3)
C2 C3 1.377(3)
C2 C7 1.389(4)
C3 C4 1.389(3)
C3 H3 0.9500
C4 C5 1.383(3)
C4 H4 0.9500
C5 C6 1.387(3)
C5 C8 1.514(3)
C6 C7 1.378(4)
C6 H6 0.9500
C7 H7 0.9500
C8 N1 1.468(3)
C8 H8A 0.9900
C8 H8B 0.9900
C9 C14 1.404(3)
C9 C10 1.411(3)
C9 N1 1.417(3)
C10 C11 1.380(3)
C10 H10 0.9500
C11 C12 1.375(4)
C11 H11 0.9500
C12 C13 1.382(4)
C12 H12 0.9500
C13 C14 1.408(3)
C13 H13 0.9500
C14 Si1 1.849(2)
C15 C16 1.402(3)
C15 C20 1.406(3)
C15 Si1 1.848(2)
C16 C17 1.383(3)
C16 H16 0.9500
C17 C18 1.383(3)
C17 H17 0.9500
C18 C19 1.379(4)
C18 H18 0.9500
C19 C20 1.411(3)
C19 H19 0.9500
C20 N1 1.416(3)
C21 C22 1.400(3)
C21 C26 1.413(3)
C21 Si1 1.843(2)
C22 C23 1.385(3)
C22 H22 0.9500
C23 C24 1.385(4)
C23 H23 0.9500
C24 C25 1.377(3)
C24 H24 0.9500
C25 C26 1.409(3)
C25 H25 0.9500
C26 N2 1.410(3)
C27 C28 1.403(3)
C27 C32 1.415(3)
C27 N2 1.415(3)
C28 C29 1.378(3)
C28 H28 0.9500
C29 C30 1.385(3)
C29 H29 0.9500
C30 C31 1.377(3)
C30 H30 0.9500
C31 C32 1.405(3)
C31 H31 0.9500
C32 Si1 1.841(2)
C33 N2 1.465(3)
C33 C34 1.519(3)
C33 H33A 0.9900
C33 H33B 0.9900
C34 C39 1.374(3)
C34 C35 1.387(3)
C35 C36 1.380(4)
C35 H35 0.9500
C36 C37 1.383(4)
C36 H36 0.9500
C37 O2 1.373(3)
C37 C38 1.375(3)
C38 C39 1.394(3)
C38 H38 0.9500
C39 H39 0.9500
C40 O2 1.427(4)
C40 H40A 0.9800
C40 H40B 0.9800
C40 H40C 0.9800
